data_7012796
loop_
_publ_author_name
'Kamimura, Sou'
'Kuwata, Shigeki'
'Iwasaki, Masakazu'
'Ishii, Youichi'

_publ_section_title
;
 Syntheses, structures and solution behaviour of cyclotriphosphato
 complexes of Pd(ii), Pt(ii) and Pt(iv)
;
_journal_issue 13
_journal_name_full 'Dalton Transactions'
_journal_page_first 2666
_journal_paper_doi 10.1039/b301223a
_journal_year 2003
_chemical_formula_moiety (PPN)[Pd(P3O9)(PMePh2)2]
_chemical_formula_sum 'C64 H59 N2 O9 P7 Pd'
_chemical_formula_weight 1323.39
_space_group_IT_number 2
_symmetry_cell_setting triclinic
_symmetry_Int_Tables_number 2
_symmetry_space_group_name_Hall '-P 1'
_symmetry_space_group_name_H-M 'P -1'
_audit_creation_date 'Thu Apr  3 14:01:19 2003'
_audit_creation_method 'by teXsan'
_cell_angle_alpha 106.07(2)
_cell_angle_beta 97.30(4)
_cell_angle_gamma 109.98(3)
_cell_formula_units_Z 2
_cell_length_a 12.690(6)
_cell_length_b 14.844(4)
_cell_length_c 18.925(5)
_cell_measurement_reflns_used 25
_cell_measurement_temperature 294.2
_cell_measurement_theta_max 20.0
_cell_measurement_theta_min 19.9
_cell_volume 3121(2)
_computing_cell_refinement 'MSC/AFC Diffractometer Control'
_computing_data_collection 'MSC/AFC Diffractometer Control'
_computing_data_reduction 'teXsan Ver. 1.11'
_computing_publication_material 'teXsan Ver. 1.11'
_computing_structure_refinement 'teXsan Ver. 1.10'
_computing_structure_solution DirectMethod
_diffrn_measured_fraction_theta_full 0.9985
_diffrn_measured_fraction_theta_max 0.9985
_diffrn_measurement_device_type 'Rigaku AFC7R'
_diffrn_measurement_method \w-2\q
_diffrn_radiation_type 'Mo K\a'
_diffrn_radiation_wavelength 0.7107
_diffrn_reflns_av_R_equivalents 0.016
_diffrn_reflns_limit_h_max 15
_diffrn_reflns_limit_h_min -16
_diffrn_reflns_limit_k_max 19
_diffrn_reflns_limit_k_min 0
_diffrn_reflns_limit_l_max 23
_diffrn_reflns_limit_l_min -24
_diffrn_reflns_number 14880
_diffrn_reflns_theta_full 27.50
_diffrn_reflns_theta_max 27.50
_diffrn_standards_decay_% 0.28
_diffrn_standards_interval_count 150
_diffrn_standards_number 3
_exptl_absorpt_coefficient_mu 0.534
_exptl_absorpt_correction_T_max 0.999
_exptl_absorpt_correction_T_min 0.900
_exptl_absorpt_correction_type psi-scan
_exptl_absorpt_process_details '(North, Phillips & Mathews, 1968)'
_exptl_crystal_colour paleyellowprismatic
_exptl_crystal_density_diffrn 1.408
_exptl_crystal_density_method 'not measured'
_exptl_crystal_description prismatic
_exptl_crystal_size_max 0.600
_exptl_crystal_size_mid 0.400
_exptl_crystal_size_min 0.200
_refine_diff_density_max 0.43
_refine_diff_density_min -0.32
_refine_ls_extinction_method none
_refine_ls_goodness_of_fit_ref 1.408
_refine_ls_hydrogen_treatment noref
_refine_ls_number_parameters 748
_refine_ls_number_reflns 9596
_refine_ls_R_factor_gt 0.0346
_refine_ls_shift/su_max 0.0365
_refine_ls_structure_factor_coef F
_refine_ls_weighting_details 'w = 1/[\s^2^(Fo) + 0.00016|Fo|^2^]'
_refine_ls_weighting_scheme calc
_refine_ls_wR_factor_ref 0.0354
_reflns_number_gt 9596
_reflns_number_total 14327
_cod_data_source_file b301223a.txt
_cod_data_source_block (PPN)[Pd(P3O9)(PMePh2)2](2)
_cod_original_formula_sum 'C64 H59 N2 O9 P7 Pd '
_cod_database_code 7012796
_reflns_threshold_criterion F^2^>3.0\s(F^2^)

loop_
_symmetry_equiv_pos_as_xyz
x,y,z
-x,-y,-z

loop_
_atom_site_label
_atom_site_type_symbol
_atom_site_fract_x
_atom_site_fract_y
_atom_site_fract_z
_atom_site_U_iso_or_equiv
_atom_site_adp_type
_atom_site_occupancy
_atom_site_calc_flag
_atom_site_refinement_flags
_atom_site_disorder_assembly
_atom_site_disorder_group
Pd(1) Pd 0.14794(2) 0.22906(2) 0.95014(1) 0.02878(6) Uani 1.00 d . . .
P(1) P -0.06148(6) 0.17596(6) 0.81010(4) 0.0320(2) Uani 1.00 d . . .
P(2) P 0.05520(7) 0.04137(6) 0.78891(4) 0.0321(2) Uani 1.00 d . . .
P(3) P 0.14705(7) 0.22700(7) 0.75570(5) 0.0411(2) Uani 1.00 d . . .
P(4) P 0.31397(6) 0.22447(6) 1.00021(4) 0.0310(2) Uani 1.00 d . . .
P(5) P 0.14593(7) 0.35486(6) 1.04738(5) 0.0378(2) Uani 1.00 d . . .
P(6) P 0.32335(7) 0.67664(6) 1.54269(4) 0.0344(2) Uani 1.00 d . . .
P(7) P 0.28048(7) 0.71010(6) 1.39791(4) 0.0323(2) Uani 1.00 d . . .
O(1) O -0.0044(2) 0.2284(1) 0.8937(1) 0.0372(6) Uani 1.00 d . . .
O(2) O 0.1248(2) 0.0886(1) 0.8703(1) 0.0351(6) Uani 1.00 d . . .
O(3) O 0.2293(2) 0.2878(2) 0.8302(1) 0.0515(7) Uani 1.00 d . . .
O(4) O -0.1785(2) 0.1691(2) 0.7852(1) 0.0434(6) Uani 1.00 d . . .
O(5) O -0.0606(2) 0.0637(1) 0.7863(1) 0.0325(5) Uani 1.00 d . . .
O(6) O 0.0248(2) -0.0671(1) 0.7509(1) 0.0476(7) Uani 1.00 d . . .
O(7) O 0.1193(2) 0.1060(2) 0.7407(1) 0.0388(6) Uani 1.00 d . . .
O(8) O 0.1681(2) 0.2473(2) 0.6864(1) 0.0642(9) Uani 1.00 d . . .
O(9) O 0.0200(2) 0.2266(2) 0.7624(1) 0.0399(6) Uani 1.00 d . . .
N(1) N 0.3300(2) 0.6696(2) 1.4585(1) 0.0380(7) Uani 1.00 d . . .
N(2) N 0.3272(6) 0.7865(6) 1.8492(6) 0.252(5) Uani 1.00 d . . .
C(1) C 0.2911(3) 0.1129(2) 1.0278(2) 0.0344(8) Uani 1.00 d . . .
C(2) C 0.3787(3) 0.0795(3) 1.0393(2) 0.049(1) Uani 1.00 d . . .
C(3) C 0.3579(4) -0.0070(3) 1.0602(2) 0.060(1) Uani 1.00 d . . .
C(4) C 0.2525(4) -0.0581(3) 1.0702(2) 0.062(1) Uani 1.00 d . . .
C(5) C 0.1648(3) -0.0259(3) 1.0582(2) 0.056(1) Uani 1.00 d . . .
C(6) C 0.1833(3) 0.0588(2) 1.0366(2) 0.0426(9) Uani 1.00 d . . .
C(7) C 0.4210(2) 0.3329(2) 1.0776(2) 0.0344(8) Uani 1.00 d . . .
C(8) C 0.4572(3) 0.4275(2) 1.0683(2) 0.0379(9) Uani 1.00 d . . .
C(9) C 0.5407(3) 0.5123(2) 1.1240(2) 0.0468(10) Uani 1.00 d . . .
C(10) C 0.5902(3) 0.5038(3) 1.1898(2) 0.056(1) Uani 1.00 d . . .
C(11) C 0.5550(3) 0.4112(3) 1.1997(2) 0.064(1) Uani 1.00 d . . .
C(12) C 0.4701(3) 0.3252(2) 1.1440(2) 0.050(1) Uani 1.00 d . . .
C(13) C 0.3896(3) 0.2107(3) 0.9254(2) 0.0437(9) Uani 1.00 d . . .
C(14) C 0.2073(3) 0.4808(2) 1.0407(2) 0.0406(9) Uani 1.00 d . . .
C(15) C 0.2389(3) 0.4910(2) 0.9753(2) 0.0427(9) Uani 1.00 d . . .
C(16) C 0.2751(3) 0.5855(3) 0.9657(2) 0.055(1) Uani 1.00 d . . .
C(17) C 0.2799(3) 0.6696(3) 1.0224(3) 0.060(1) Uani 1.00 d . . .
C(18) C 0.2483(3) 0.6609(3) 1.0876(2) 0.065(1) Uani 1.00 d . . .
C(19) C 0.2111(3) 0.5672(3) 1.0972(2) 0.055(1) Uani 1.00 d . . .
C(20) C 0.1996(3) 0.3580(2) 1.1420(2) 0.0406(9) Uani 1.00 d . . .
C(21) C 0.2906(3) 0.4395(2) 1.1973(2) 0.0497(10) Uani 1.00 d . . .
C(22) C 0.3240(4) 0.4326(3) 1.2675(2) 0.066(1) Uani 1.00 d . . .
C(23) C 0.2693(4) 0.3465(3) 1.2832(2) 0.074(1) Uani 1.00 d . . .
C(24) C 0.1785(4) 0.2648(3) 1.2292(2) 0.070(1) Uani 1.00 d . . .
C(25) C 0.1449(3) 0.2708(3) 1.1593(2) 0.054(1) Uani 1.00 d . . .
C(26) C -0.0034(3) 0.3361(3) 1.0452(2) 0.057(1) Uani 1.00 d . . .
C(27) C 0.4586(3) 0.7649(2) 1.6080(2) 0.0433(9) Uani 1.00 d . . .
C(28) C 0.4725(3) 0.7808(3) 1.6849(2) 0.068(1) Uani 1.00 d . . .
C(29) C 0.5759(4) 0.8512(3) 1.7357(2) 0.093(2) Uani 1.00 d . . .
C(30) C 0.6640(4) 0.9040(4) 1.7098(3) 0.103(2) Uani 1.00 d . . .
C(31) C 0.6517(4) 0.8878(4) 1.6341(3) 0.097(2) Uani 1.00 d . . .
C(32) C 0.5484(3) 0.8188(3) 1.5828(2) 0.063(1) Uani 1.00 d . . .
C(33) C 0.2985(3) 0.5536(2) 1.5516(2) 0.0379(8) Uani 1.00 d . . .
C(34) C 0.2449(3) 0.5241(3) 1.6060(2) 0.049(1) Uani 1.00 d . . .
C(35) C 0.2310(3) 0.4304(3) 1.6130(2) 0.064(1) Uani 1.00 d . . .
C(36) C 0.2708(4) 0.3674(3) 1.5670(3) 0.074(1) Uani 1.00 d . . .
C(37) C 0.3237(4) 0.3956(3) 1.5136(3) 0.073(2) Uani 1.00 d . . .
C(38) C 0.3378(3) 0.4892(3) 1.5051(2) 0.055(1) Uani 1.00 d . . .
C(39) C 0.2105(3) 0.7130(2) 1.5722(2) 0.0375(8) Uani 1.00 d . . .
C(40) C 0.2332(3) 0.8110(3) 1.6201(2) 0.054(1) Uani 1.00 d . . .
C(41) C 0.1438(4) 0.8382(3) 1.6357(2) 0.070(1) Uani 1.00 d . . .
C(42) C 0.0316(4) 0.7698(3) 1.6048(2) 0.066(1) Uani 1.00 d . . .
C(43) C 0.0074(3) 0.6733(3) 1.5567(2) 0.057(1) Uani 1.00 d . . .
C(44) C 0.0963(3) 0.6450(2) 1.5399(2) 0.0453(10) Uani 1.00 d . . .
C(45) C 0.2451(3) 0.8186(2) 1.4368(2) 0.0373(9) Uani 1.00 d . . .
C(46) C 0.3358(3) 0.9091(2) 1.4857(2) 0.050(1) Uani 1.00 d . . .
C(47) C 0.3142(4) 0.9929(3) 1.5209(2) 0.066(1) Uani 1.00 d . . .
C(48) C 0.2044(5) 0.9888(3) 1.5082(3) 0.077(2) Uani 1.00 d . . .
C(49) C 0.1144(4) 0.9017(3) 1.4601(3) 0.075(2) Uani 1.00 d . . .
C(50) C 0.1347(3) 0.8157(3) 1.4248(2) 0.052(1) Uani 1.00 d . . .
C(51) C 0.3909(3) 0.7513(2) 1.3495(2) 0.0375(8) Uani 1.00 d . . .
C(52) C 0.3868(3) 0.8157(3) 1.3095(2) 0.056(1) Uani 1.00 d . . .
C(53) C 0.4732(4) 0.8470(4) 1.2725(2) 0.075(2) Uani 1.00 d . . .
C(54) C 0.5617(3) 0.8140(4) 1.2758(2) 0.072(1) Uani 1.00 d . . .
C(55) C 0.5670(3) 0.7507(3) 1.3157(2) 0.061(1) Uani 1.00 d . . .
C(56) C 0.4820(3) 0.7193(2) 1.3524(2) 0.0453(10) Uani 1.00 d . . .
C(57) C 0.1523(2) 0.6095(2) 1.3313(2) 0.0333(8) Uani 1.00 d . . .
C(58) C 0.1070(3) 0.5157(2) 1.3407(2) 0.0462(10) Uani 1.00 d . . .
C(59) C 0.0047(3) 0.4407(3) 1.2920(2) 0.056(1) Uani 1.00 d . . .
C(60) C -0.0529(3) 0.4594(3) 1.2345(2) 0.056(1) Uani 1.00 d . . .
C(61) C -0.0071(3) 0.5513(3) 1.2238(2) 0.054(1) Uani 1.00 d . . .
C(62) C 0.0960(3) 0.6268(2) 1.2716(2) 0.0443(9) Uani 1.00 d . . .
C(63) C 0.2702(5) 0.8287(5) 1.8465(4) 0.109(2) Uani 1.00 d . . .
C(64) C 0.1925(6) 0.8722(5) 1.8472(3) 0.135(3) Uani 1.00 d . . .
H(1) H 0.4528 0.1152 1.0330 0.0594 Uiso 1.00 calc . . .
H(2) H 0.4181 -0.0304 1.0675 0.0722 Uiso 1.00 calc . . .
H(3) H 0.2397 -0.1159 1.0855 0.0750 Uiso 1.00 calc . . .
H(4) H 0.0909 -0.0619 1.0647 0.0675 Uiso 1.00 calc . . .
H(5) H 0.1219 0.0802 1.0278 0.0509 Uiso 1.00 calc . . .
H(6) H 0.4237 0.4337 1.0230 0.0454 Uiso 1.00 calc . . .
H(7) H 0.5645 0.5767 1.1173 0.0561 Uiso 1.00 calc . . .
H(8) H 0.6485 0.5621 1.2281 0.0675 Uiso 1.00 calc . . .
H(9) H 0.5888 0.4056 1.2452 0.0770 Uiso 1.00 calc . . .
H(10) H 0.4458 0.2613 1.1515 0.0597 Uiso 1.00 calc . . .
H(11) H 0.4142 0.2719 0.9139 0.0524 Uiso 1.00 calc . . .
H(12) H 0.3392 0.1556 0.8814 0.0524 Uiso 1.00 calc . . .
H(13) H 0.4550 0.1976 0.9417 0.0524 Uiso 1.00 calc . . .
H(14) H 0.2361 0.4331 0.9366 0.0512 Uiso 1.00 calc . . .
H(15) H 0.2962 0.5921 0.9204 0.0658 Uiso 1.00 calc . . .
H(16) H 0.3056 0.7343 1.0162 0.0724 Uiso 1.00 calc . . .
H(17) H 0.2519 0.7194 1.1262 0.0774 Uiso 1.00 calc . . .
H(18) H 0.1880 0.5610 1.1421 0.0654 Uiso 1.00 calc . . .
H(19) H 0.3299 0.4997 1.1869 0.0596 Uiso 1.00 calc . . .
H(20) H 0.3858 0.4886 1.3052 0.0790 Uiso 1.00 calc . . .
H(21) H 0.2937 0.3428 1.3315 0.0882 Uiso 1.00 calc . . .
H(22) H 0.1396 0.2051 1.2402 0.0834 Uiso 1.00 calc . . .
H(23) H 0.0830 0.2144 1.1220 0.0647 Uiso 1.00 calc . . .
H(24) H -0.0062 0.3878 1.0869 0.0688 Uiso 1.00 calc . . .
H(25) H -0.0440 0.2710 1.0485 0.0688 Uiso 1.00 calc . . .
H(26) H -0.0383 0.3396 0.9992 0.0688 Uiso 1.00 calc . . .
H(27) H 0.4112 0.7436 1.7028 0.0820 Uiso 1.00 calc . . .
H(28) H 0.5852 0.8626 1.7885 0.1118 Uiso 1.00 calc . . .
H(29) H 0.7347 0.9523 1.7447 0.1237 Uiso 1.00 calc . . .
H(30) H 0.7141 0.9240 1.6164 0.1167 Uiso 1.00 calc . . .
H(31) H 0.5396 0.8085 1.5303 0.0753 Uiso 1.00 calc . . .
H(32) H 0.2179 0.5681 1.6383 0.0589 Uiso 1.00 calc . . .
H(33) H 0.1937 0.4099 1.6498 0.0771 Uiso 1.00 calc . . .
H(34) H 0.2617 0.3035 1.5722 0.0889 Uiso 1.00 calc . . .
H(35) H 0.3512 0.3514 1.4819 0.0871 Uiso 1.00 calc . . .
H(36) H 0.3742 0.5086 1.4678 0.0663 Uiso 1.00 calc . . .
H(37) H 0.3108 0.8589 1.6419 0.0649 Uiso 1.00 calc . . .
H(38) H 0.1597 0.9052 1.6683 0.0839 Uiso 1.00 calc . . .
H(39) H -0.0299 0.7893 1.6168 0.0789 Uiso 1.00 calc . . .
H(40) H -0.0705 0.6261 1.5350 0.0679 Uiso 1.00 calc . . .
H(41) H 0.0796 0.5784 1.5061 0.0543 Uiso 1.00 calc . . .
H(42) H 0.4127 0.9124 1.4946 0.0598 Uiso 1.00 calc . . .
H(43) H 0.3760 1.0537 1.5541 0.0792 Uiso 1.00 calc . . .
H(44) H 0.1900 1.0468 1.5330 0.0933 Uiso 1.00 calc . . .
H(45) H 0.0381 0.8998 1.4508 0.0899 Uiso 1.00 calc . . .
H(46) H 0.0722 0.7549 1.3923 0.0630 Uiso 1.00 calc . . .
H(47) H 0.3254 0.8384 1.3073 0.0674 Uiso 1.00 calc . . .
H(48) H 0.4707 0.8912 1.2449 0.0897 Uiso 1.00 calc . . .
H(49) H 0.6203 0.8353 1.2503 0.0862 Uiso 1.00 calc . . .
H(50) H 0.6290 0.7287 1.3180 0.0726 Uiso 1.00 calc . . .
H(51) H 0.4854 0.6754 1.3800 0.0542 Uiso 1.00 calc . . .
H(52) H 0.1461 0.5029 1.3807 0.0553 Uiso 1.00 calc . . .
H(53) H -0.0258 0.3760 1.2981 0.0666 Uiso 1.00 calc . . .
H(54) H -0.1244 0.4086 1.2022 0.0673 Uiso 1.00 calc . . .
H(55) H -0.0463 0.5633 1.1835 0.0644 Uiso 1.00 calc . . .
H(56) H 0.1279 0.6900 1.2637 0.0530 Uiso 1.00 calc . . .
H(57) H 0.1849 0.8962 1.8976 0.1631 Uiso 1.00 calc . . .
H(58) H 0.1199 0.8233 1.8153 0.1631 Uiso 1.00 calc . . .
H(59) H 0.2182 0.9280 1.8294 0.1631 Uiso 1.00 calc . . .

loop_
_atom_site_aniso_label
_atom_site_aniso_U_11
_atom_site_aniso_U_22
_atom_site_aniso_U_33
_atom_site_aniso_U_12
_atom_site_aniso_U_13
_atom_site_aniso_U_23
Pd(1) 0.0275(1) 0.0273(1) 0.0260(1) 0.00851(9) 0.00229(9) 0.00561(9)
P(1) 0.0274(4) 0.0333(4) 0.0337(4) 0.0114(3) 0.0031(3) 0.0117(3)
P(2) 0.0328(4) 0.0272(4) 0.0311(4) 0.0098(3) 0.0063(3) 0.0053(3)
P(3) 0.0337(4) 0.0460(5) 0.0474(5) 0.0107(4) 0.0124(4) 0.0263(4)
P(4) 0.0278(4) 0.0330(4) 0.0297(4) 0.0084(3) 0.0044(3) 0.0124(3)
P(5) 0.0341(4) 0.0374(4) 0.0327(4) 0.0110(4) 0.0070(3) 0.0026(4)
P(6) 0.0332(4) 0.0358(4) 0.0275(4) 0.0074(3) 0.0026(3) 0.0109(3)
P(7) 0.0323(4) 0.0366(4) 0.0292(4) 0.0135(3) 0.0065(3) 0.0134(3)
O(1) 0.035(1) 0.037(1) 0.034(1) 0.0161(9) 0.0010(9) 0.0047(9)
O(2) 0.039(1) 0.032(1) 0.032(1) 0.0163(9) 0.0016(9) 0.0074(9)
O(3) 0.037(1) 0.042(1) 0.060(2) 0.002(1) -0.001(1) 0.018(1)
O(4) 0.030(1) 0.053(1) 0.046(1) 0.018(1) 0.0019(10) 0.016(1)
O(5) 0.027(1) 0.028(1) 0.035(1) 0.0050(8) 0.0041(8) 0.0069(9)
O(6) 0.056(1) 0.029(1) 0.048(1) 0.016(1) 0.010(1) 0.0012(10)
O(7) 0.039(1) 0.042(1) 0.037(1) 0.0158(10) 0.0142(10) 0.0144(10)
O(8) 0.059(2) 0.087(2) 0.067(2) 0.026(1) 0.031(1) 0.053(2)
O(9) 0.036(1) 0.043(1) 0.049(1) 0.0167(10) 0.0128(10) 0.027(1)
N(1) 0.042(1) 0.046(2) 0.030(1) 0.021(1) 0.009(1) 0.016(1)
N(2) 0.145(6) 0.214(8) 0.41(1) 0.120(6) 0.028(7) 0.075(8)
C(1) 0.040(2) 0.031(2) 0.029(2) 0.013(1) 0.006(1) 0.008(1)
C(2) 0.047(2) 0.052(2) 0.055(2) 0.024(2) 0.011(2) 0.021(2)
C(3) 0.072(3) 0.059(2) 0.065(3) 0.042(2) 0.011(2) 0.025(2)
C(4) 0.094(3) 0.042(2) 0.057(2) 0.027(2) 0.019(2) 0.026(2)
C(5) 0.066(2) 0.044(2) 0.062(2) 0.016(2) 0.023(2) 0.028(2)
C(6) 0.046(2) 0.040(2) 0.044(2) 0.016(2) 0.013(2) 0.017(2)
C(7) 0.028(2) 0.037(2) 0.031(2) 0.007(1) 0.002(1) 0.010(1)
C(8) 0.033(2) 0.042(2) 0.039(2) 0.010(1) 0.007(1) 0.019(1)
C(9) 0.043(2) 0.035(2) 0.055(2) 0.006(1) 0.011(2) 0.017(2)
C(10) 0.046(2) 0.044(2) 0.052(2) 0.002(2) -0.007(2) 0.006(2)
C(11) 0.070(3) 0.053(2) 0.045(2) 0.011(2) -0.019(2) 0.011(2)
C(12) 0.059(2) 0.037(2) 0.041(2) 0.008(2) -0.006(2) 0.016(2)
C(13) 0.037(2) 0.055(2) 0.042(2) 0.017(2) 0.012(1) 0.019(2)
C(14) 0.038(2) 0.036(2) 0.043(2) 0.019(1) 0.004(1) 0.002(1)
C(15) 0.042(2) 0.038(2) 0.046(2) 0.020(1) 0.009(2) 0.007(2)
C(16) 0.050(2) 0.050(2) 0.073(3) 0.025(2) 0.016(2) 0.026(2)
C(17) 0.049(2) 0.041(2) 0.091(3) 0.021(2) 0.010(2) 0.021(2)
C(18) 0.065(3) 0.037(2) 0.079(3) 0.027(2) 0.004(2) -0.003(2)
C(19) 0.060(2) 0.050(2) 0.053(2) 0.029(2) 0.016(2) 0.007(2)
C(20) 0.043(2) 0.041(2) 0.033(2) 0.014(1) 0.014(1) 0.006(1)
C(21) 0.056(2) 0.041(2) 0.035(2) 0.007(2) 0.008(2) 0.004(1)
C(22) 0.084(3) 0.057(2) 0.032(2) 0.014(2) -0.002(2) 0.004(2)
C(23) 0.109(4) 0.069(3) 0.037(2) 0.030(3) 0.013(2) 0.018(2)
C(24) 0.095(3) 0.052(2) 0.060(3) 0.020(2) 0.025(2) 0.025(2)
C(25) 0.058(2) 0.043(2) 0.046(2) 0.008(2) 0.014(2) 0.008(2)
C(26) 0.039(2) 0.068(2) 0.050(2) 0.021(2) 0.012(2) -0.001(2)
C(27) 0.039(2) 0.038(2) 0.041(2) 0.003(1) -0.005(1) 0.017(1)
C(28) 0.069(3) 0.058(2) 0.045(2) -0.009(2) -0.012(2) 0.021(2)
C(29) 0.094(4) 0.070(3) 0.060(3) -0.019(3) -0.034(2) 0.026(2)
C(30) 0.074(3) 0.079(3) 0.097(4) -0.026(3) -0.038(3) 0.038(3)
C(31) 0.052(3) 0.094(4) 0.106(4) -0.021(2) -0.011(3) 0.052(3)
C(32) 0.042(2) 0.067(3) 0.064(3) 0.002(2) -0.001(2) 0.032(2)
C(33) 0.038(2) 0.037(2) 0.032(2) 0.008(1) -0.001(1) 0.014(1)
C(34) 0.051(2) 0.050(2) 0.038(2) 0.007(2) 0.004(2) 0.022(2)
C(35) 0.066(3) 0.063(3) 0.049(2) 0.002(2) -0.004(2) 0.034(2)
C(36) 0.084(3) 0.055(3) 0.076(3) 0.020(2) -0.009(2) 0.035(2)
C(37) 0.093(3) 0.059(3) 0.079(3) 0.045(2) 0.018(3) 0.027(2)
C(38) 0.062(2) 0.053(2) 0.055(2) 0.024(2) 0.015(2) 0.024(2)
C(39) 0.038(2) 0.042(2) 0.025(2) 0.010(1) 0.007(1) 0.009(1)
C(40) 0.051(2) 0.053(2) 0.043(2) 0.011(2) 0.014(2) 0.004(2)
C(41) 0.080(3) 0.063(3) 0.060(3) 0.031(2) 0.030(2) 0.001(2)
C(42) 0.064(3) 0.086(3) 0.058(3) 0.041(2) 0.030(2) 0.022(2)
C(43) 0.043(2) 0.074(3) 0.052(2) 0.019(2) 0.014(2) 0.024(2)
C(44) 0.043(2) 0.047(2) 0.039(2) 0.013(2) 0.007(1) 0.012(2)
C(45) 0.043(2) 0.036(2) 0.033(2) 0.015(1) 0.008(1) 0.013(1)
C(46) 0.050(2) 0.040(2) 0.051(2) 0.011(2) 0.008(2) 0.014(2)
C(47) 0.077(3) 0.038(2) 0.070(3) 0.015(2) 0.017(2) 0.009(2)
C(48) 0.103(4) 0.052(3) 0.085(3) 0.042(3) 0.036(3) 0.014(2)
C(49) 0.070(3) 0.074(3) 0.095(4) 0.045(3) 0.030(3) 0.024(3)
C(50) 0.047(2) 0.052(2) 0.056(2) 0.023(2) 0.013(2) 0.011(2)
C(51) 0.034(2) 0.044(2) 0.029(2) 0.010(1) 0.006(1) 0.012(1)
C(52) 0.043(2) 0.084(3) 0.053(2) 0.023(2) 0.011(2) 0.042(2)
C(53) 0.058(3) 0.113(4) 0.066(3) 0.022(3) 0.016(2) 0.062(3)
C(54) 0.053(2) 0.108(4) 0.052(2) 0.020(2) 0.023(2) 0.035(2)
C(55) 0.050(2) 0.074(3) 0.061(3) 0.027(2) 0.025(2) 0.019(2)
C(56) 0.045(2) 0.047(2) 0.045(2) 0.020(2) 0.014(2) 0.014(2)
C(57) 0.036(2) 0.037(2) 0.027(2) 0.014(1) 0.008(1) 0.011(1)
C(58) 0.052(2) 0.044(2) 0.039(2) 0.013(2) 0.007(2) 0.017(2)
C(59) 0.061(2) 0.041(2) 0.049(2) 0.004(2) 0.009(2) 0.013(2)
C(60) 0.045(2) 0.053(2) 0.045(2) 0.005(2) 0.002(2) 0.001(2)
C(61) 0.050(2) 0.053(2) 0.047(2) 0.019(2) -0.005(2) 0.012(2)
C(62) 0.047(2) 0.041(2) 0.042(2) 0.016(2) 0.004(2) 0.014(2)
C(63) 0.081(4) 0.105(4) 0.135(5) 0.051(3) 0.006(3) 0.025(4)
C(64) 0.198(7) 0.143(5) 0.088(4) 0.130(5) -0.006(4) 0.015(4)

loop_
_atom_type_symbol
_atom_type_description
_atom_type_scat_dispersion_real
_atom_type_scat_dispersion_imag
_atom_type_scat_source
C C 0.003 0.002
;International Tables for Crystallography
(1992, Vol. C, Tables 4.2.6.8 and 6.1.1.1)
;
H H 0.000 0.000
;International Tables for Crystallography
(1992, Vol. C, Table 6.1.1.2)
;
Pd Pd -0.999 1.007
;International Tables for Crystallography
(1992, Vol. C, Tables 4.2.6.8 and 6.1.1.1)
;
P P 0.102 0.094
;International Tables for Crystallography
(1992, Vol. C, Tables 4.2.6.8 and 6.1.1.1)
;
O O 0.011 0.006
;International Tables for Crystallography
(1992, Vol. C, Tables 4.2.6.8 and 6.1.1.1)
;
N N 0.006 0.003
;International Tables for Crystallography
(1992, Vol. C, Tables 4.2.6.8 and 6.1.1.1)
;

loop_
_geom_angle_atom_site_label_1
_geom_angle_atom_site_label_2
_geom_angle_atom_site_label_3
_geom_angle
_geom_angle_site_symmetry_1
_geom_angle_site_symmetry_2
_geom_angle_site_symmetry_3
_geom_angle_publ_flag
P(4) Pd(1) P(5) 98.38(3) . . . yes
P(4) Pd(1) O(1) 174.77(6) . . . yes
P(4) Pd(1) O(2) 83.37(6) . . . yes
P(5) Pd(1) O(1) 86.25(6) . . . yes
P(5) Pd(1) O(2) 166.56(6) . . . yes
O(1) Pd(1) O(2) 92.69(7) . . . yes
O(1) P(1) O(4) 116.8(1) . . . yes
O(1) P(1) O(5) 107.4(1) . . . yes
O(1) P(1) O(9) 109.8(1) . . . yes
O(4) P(1) O(5) 109.8(1) . . . yes
O(4) P(1) O(9) 110.3(1) . . . yes
O(5) P(1) O(9) 101.5(1) . . . yes
O(2) P(2) O(5) 107.4(1) . . . yes
O(2) P(2) O(6) 117.6(1) . . . yes
O(2) P(2) O(7) 109.1(1) . . . yes
O(5) P(2) O(6) 109.6(1) . . . yes
O(5) P(2) O(7) 101.4(1) . . . yes
O(6) P(2) O(7) 110.5(1) . . . yes
O(3) P(3) O(7) 108.5(1) . . . yes
O(3) P(3) O(8) 122.4(1) . . . yes
O(3) P(3) O(9) 108.7(1) . . . yes
O(7) P(3) O(8) 108.0(1) . . . yes
O(7) P(3) O(9) 99.4(1) . . . yes
O(8) P(3) O(9) 107.5(1) . . . yes
Pd(1) P(4) C(1) 112.1(1) . . . yes
Pd(1) P(4) C(7) 120.7(1) . . . yes
Pd(1) P(4) C(13) 106.6(1) . . . yes
C(1) P(4) C(7) 107.1(1) . . . yes
C(1) P(4) C(13) 105.8(1) . . . yes
C(7) P(4) C(13) 103.2(1) . . . yes
Pd(1) P(5) C(14) 114.6(1) . . . yes
Pd(1) P(5) C(20) 116.7(1) . . . yes
Pd(1) P(5) C(26) 108.2(1) . . . yes
C(14) P(5) C(20) 110.5(1) . . . yes
C(14) P(5) C(26) 102.7(2) . . . yes
C(20) P(5) C(26) 102.4(2) . . . yes
N(1) P(6) C(27) 110.4(1) . . . yes
N(1) P(6) C(33) 109.0(1) . . . yes
N(1) P(6) C(39) 114.4(1) . . . yes
C(27) P(6) C(33) 106.8(1) . . . yes
C(27) P(6) C(39) 108.5(2) . . . yes
C(33) P(6) C(39) 107.4(1) . . . yes
N(1) P(7) C(45) 115.3(1) . . . yes
N(1) P(7) C(51) 107.5(1) . . . yes
N(1) P(7) C(57) 110.1(1) . . . yes
C(45) P(7) C(51) 106.0(1) . . . yes
C(45) P(7) C(57) 107.7(1) . . . yes
C(51) P(7) C(57) 110.1(1) . . . yes
Pd(1) O(1) P(1) 126.3(1) . . . yes
Pd(1) O(2) P(2) 127.6(1) . . . yes
P(1) O(5) P(2) 124.1(1) . . . yes
P(2) O(7) P(3) 125.6(1) . . . yes
P(1) O(9) P(3) 128.1(1) . . . yes
P(6) N(1) P(7) 135.4(2) . . . yes
P(4) C(1) C(2) 121.2(2) . . . yes
P(4) C(1) C(6) 119.8(2) . . . yes
C(2) C(1) C(6) 119.0(3) . . . yes
C(1) C(2) C(3) 119.7(3) . . . yes
C(2) C(3) C(4) 120.7(3) . . . yes
C(3) C(4) C(5) 119.9(3) . . . yes
C(4) C(5) C(6) 120.2(3) . . . yes
C(1) C(6) C(5) 120.5(3) . . . yes
P(4) C(7) C(8) 117.9(2) . . . yes
P(4) C(7) C(12) 123.1(2) . . . yes
C(8) C(7) C(12) 119.0(3) . . . yes
C(7) C(8) C(9) 120.7(3) . . . yes
C(8) C(9) C(10) 120.0(3) . . . yes
C(9) C(10) C(11) 119.8(3) . . . yes
C(10) C(11) C(12) 120.7(3) . . . yes
C(7) C(12) C(11) 119.8(3) . . . yes
P(5) C(14) C(15) 119.5(2) . . . yes
P(5) C(14) C(19) 121.1(3) . . . yes
C(15) C(14) C(19) 119.1(3) . . . yes
C(14) C(15) C(16) 120.5(3) . . . yes
C(15) C(16) C(17) 119.4(4) . . . yes
C(16) C(17) C(18) 120.9(3) . . . yes
C(17) C(18) C(19) 120.0(3) . . . yes
C(14) C(19) C(18) 120.1(3) . . . yes
P(5) C(20) C(21) 125.1(3) . . . yes
P(5) C(20) C(25) 116.6(2) . . . yes
C(21) C(20) C(25) 118.3(3) . . . yes
C(20) C(21) C(22) 119.7(3) . . . yes
C(21) C(22) C(23) 121.0(3) . . . yes
C(22) C(23) C(24) 120.2(4) . . . yes
C(23) C(24) C(25) 119.2(4) . . . yes
C(20) C(25) C(24) 121.5(3) . . . yes
P(6) C(27) C(28) 119.9(3) . . . yes
P(6) C(27) C(32) 120.7(3) . . . yes
C(28) C(27) C(32) 119.4(3) . . . yes
C(27) C(28) C(29) 120.0(4) . . . yes
C(28) C(29) C(30) 119.9(4) . . . yes
C(29) C(30) C(31) 120.5(4) . . . yes
C(30) C(31) C(32) 120.2(4) . . . yes
C(27) C(32) C(31) 120.0(4) . . . yes
P(6) C(33) C(34) 121.6(3) . . . yes
P(6) C(33) C(38) 118.9(2) . . . yes
C(34) C(33) C(38) 119.5(3) . . . yes
C(33) C(34) C(35) 120.0(3) . . . yes
C(34) C(35) C(36) 120.0(4) . . . yes
C(35) C(36) C(37) 120.6(4) . . . yes
C(36) C(37) C(38) 120.3(4) . . . yes
C(33) C(38) C(37) 119.6(3) . . . yes
P(6) C(39) C(40) 122.0(2) . . . yes
P(6) C(39) C(44) 118.8(2) . . . yes
C(40) C(39) C(44) 118.9(3) . . . yes
C(39) C(40) C(41) 120.0(3) . . . yes
C(40) C(41) C(42) 120.7(4) . . . yes
C(41) C(42) C(43) 120.2(4) . . . yes
C(42) C(43) C(44) 119.9(3) . . . yes
C(39) C(44) C(43) 120.4(3) . . . yes
P(7) C(45) C(46) 117.2(2) . . . yes
P(7) C(45) C(50) 123.9(2) . . . yes
C(46) C(45) C(50) 118.7(3) . . . yes
C(45) C(46) C(47) 120.4(3) . . . yes
C(46) C(47) C(48) 120.1(4) . . . yes
C(47) C(48) C(49) 120.7(4) . . . yes
C(48) C(49) C(50) 119.9(4) . . . yes
C(45) C(50) C(49) 120.2(3) . . . yes
P(7) C(51) C(52) 120.4(2) . . . yes
P(7) C(51) C(56) 120.2(2) . . . yes
C(52) C(51) C(56) 119.4(3) . . . yes
C(51) C(52) C(53) 119.6(3) . . . yes
C(52) C(53) C(54) 120.0(4) . . . yes
C(53) C(54) C(55) 120.9(4) . . . yes
C(54) C(55) C(56) 119.6(4) . . . yes
C(51) C(56) C(55) 120.6(3) . . . yes
P(7) C(57) C(58) 120.2(2) . . . yes
P(7) C(57) C(62) 120.1(2) . . . yes
C(58) C(57) C(62) 119.6(3) . . . yes
C(57) C(58) C(59) 120.0(3) . . . yes
C(58) C(59) C(60) 120.2(3) . . . yes
C(59) C(60) C(61) 120.1(3) . . . yes
C(60) C(61) C(62) 120.4(3) . . . yes
C(57) C(62) C(61) 119.7(3) . . . yes
N(2) C(63) C(64) 172.8(9) . . . yes

loop_
_geom_bond_atom_site_label_1
_geom_bond_atom_site_label_2
_geom_bond_distance
_geom_bond_site_symmetry_1
_geom_bond_site_symmetry_2
_geom_bond_publ_flag
Pd(1) P(4) 2.229(1) . . yes
Pd(1) P(5) 2.2397(8) . . yes
Pd(1) O(1) 2.081(2) . . yes
Pd(1) O(2) 2.107(2) . . yes
P(1) O(1) 1.509(2) . . yes
P(1) O(4) 1.459(2) . . yes
P(1) O(5) 1.605(2) . . yes
P(1) O(9) 1.591(2) . . yes
P(2) O(2) 1.508(2) . . yes
P(2) O(5) 1.611(2) . . yes
P(2) O(6) 1.456(2) . . yes
P(2) O(7) 1.599(2) . . yes
P(3) O(3) 1.473(2) . . yes
P(3) O(7) 1.640(2) . . yes
P(3) O(8) 1.461(2) . . yes
P(3) O(9) 1.631(2) . . yes
P(4) C(1) 1.814(3) . . yes
P(4) C(7) 1.810(3) . . yes
P(4) C(13) 1.812(3) . . yes
P(5) C(14) 1.811(3) . . yes
P(5) C(20) 1.816(3) . . yes
P(5) C(26) 1.812(4) . . yes
P(6) N(1) 1.582(3) . . yes
P(6) C(27) 1.794(3) . . yes
P(6) C(33) 1.803(3) . . yes
P(6) C(39) 1.795(3) . . yes
P(7) N(1) 1.590(2) . . yes
P(7) C(45) 1.805(3) . . yes
P(7) C(51) 1.797(3) . . yes
P(7) C(57) 1.801(3) . . yes
N(2) C(63) 1.112(7) . . yes
C(1) C(2) 1.379(4) . . yes
C(1) C(6) 1.388(4) . . yes
C(2) C(3) 1.396(5) . . yes
C(3) C(4) 1.361(5) . . yes
C(4) C(5) 1.371(5) . . yes
C(5) C(6) 1.381(4) . . yes
C(7) C(8) 1.389(4) . . yes
C(7) C(12) 1.382(4) . . yes
C(8) C(9) 1.374(4) . . yes
C(9) C(10) 1.379(5) . . yes
C(10) C(11) 1.367(5) . . yes
C(11) C(12) 1.389(4) . . yes
C(14) C(15) 1.379(4) . . yes
C(14) C(19) 1.406(4) . . yes
C(15) C(16) 1.391(4) . . yes
C(16) C(17) 1.380(5) . . yes
C(17) C(18) 1.370(6) . . yes
C(18) C(19) 1.380(5) . . yes
C(20) C(21) 1.389(4) . . yes
C(20) C(25) 1.393(4) . . yes
C(21) C(22) 1.384(5) . . yes
C(22) C(23) 1.363(5) . . yes
C(23) C(24) 1.380(5) . . yes
C(24) C(25) 1.373(5) . . yes
C(27) C(28) 1.385(5) . . yes
C(27) C(32) 1.375(4) . . yes
C(28) C(29) 1.387(5) . . yes
C(29) C(30) 1.363(7) . . yes
C(30) C(31) 1.365(7) . . yes
C(31) C(32) 1.385(5) . . yes
C(33) C(34) 1.393(4) . . yes
C(33) C(38) 1.382(5) . . yes
C(34) C(35) 1.387(5) . . yes
C(35) C(36) 1.368(6) . . yes
C(36) C(37) 1.365(6) . . yes
C(37) C(38) 1.396(5) . . yes
C(39) C(40) 1.392(4) . . yes
C(39) C(44) 1.387(4) . . yes
C(40) C(41) 1.367(5) . . yes
C(41) C(42) 1.368(5) . . yes
C(42) C(43) 1.372(5) . . yes
C(43) C(44) 1.375(5) . . yes
C(45) C(46) 1.405(4) . . yes
C(45) C(50) 1.373(4) . . yes
C(46) C(47) 1.373(5) . . yes
C(47) C(48) 1.361(6) . . yes
C(48) C(49) 1.372(6) . . yes
C(49) C(50) 1.393(5) . . yes
C(51) C(52) 1.384(4) . . yes
C(51) C(56) 1.392(4) . . yes
C(52) C(53) 1.390(5) . . yes
C(53) C(54) 1.373(6) . . yes
C(54) C(55) 1.372(5) . . yes
C(55) C(56) 1.374(5) . . yes
C(57) C(58) 1.385(4) . . yes
C(57) C(62) 1.390(4) . . yes
C(58) C(59) 1.384(4) . . yes
C(59) C(60) 1.378(5) . . yes
C(60) C(61) 1.371(5) . . yes
C(61) C(62) 1.387(4) . . yes
C(63) C(64) 1.349(7) . . yes

loop_
_geom_contact_atom_site_label_1
_geom_contact_atom_site_label_2
_geom_contact_distance
_geom_contact_site_symmetry_1
_geom_contact_site_symmetry_2
_geom_contact_publ_flag
O(1) C(5) 3.437(4) . 2_557 ?
O(1) C(4) 3.583(5) . 2_557 ?
O(2) C(64) 3.530(6) . 1_544 ?
O(3) C(9) 3.176(4) . 2_667 ?
O(3) C(10) 3.315(4) . 2_667 ?
O(4) C(52) 3.110(4) . 2_567 ?
O(4) C(62) 3.369(4) . 2_567 ?
O(4) C(18) 3.414(4) . 2_567 ?
O(4) C(30) 3.509(5) . 1_444 ?
O(5) C(30) 3.329(5) . 1_444 ?
O(5) C(5) 3.482(4) . 2_557 ?
O(6) C(41) 3.099(4) . 1_544 ?
O(6) C(64) 3.147(6) . 1_544 ?
O(6) C(42) 3.164(4) . 1_544 ?
O(6) C(24) 3.331(4) . 2_557 ?
O(8) C(35) 3.292(4) . 1_554 ?
O(8) C(55) 3.357(5) . 2_667 ?
O(8) C(36) 3.374(5) . 1_554 ?
O(9) C(62) 3.170(4) . 2_567 ?
O(9) C(61) 3.298(4) . 2_567 ?
O(9) C(50) 3.599(4) . 2_567 ?
N(2) C(12) 3.512(7) . 2_668 ?
N(2) C(2) 3.597(8) . 2_668 ?
C(8) C(16) 3.596(5) . 2_667 ?
C(9) C(16) 3.523(5) . 2_667 ?
C(9) C(15) 3.568(5) . 2_667 ?
C(17) C(26) 3.543(5) . 2_567 ?

loop_
_geom_torsion_atom_site_label_1
_geom_torsion_atom_site_label_2
_geom_torsion_atom_site_label_3
_geom_torsion_atom_site_label_4
_geom_torsion
_geom_torsion_site_symmetry_1
_geom_torsion_site_symmetry_2
_geom_torsion_site_symmetry_3
_geom_torsion_site_symmetry_4
_geom_torsion_publ_flag
Pd(1) P(4) C(1) C(2) 161.2(2) . . . . yes
Pd(1) P(4) C(1) C(6) -17.8(3) . . . . yes
Pd(1) P(4) C(7) C(8) -53.0(3) . . . . yes
Pd(1) P(4) C(7) C(12) 128.8(3) . . . . yes
Pd(1) P(5) C(14) C(15) 6.7(3) . . . . yes
Pd(1) P(5) C(14) C(19) 179.5(2) . . . . yes
Pd(1) P(5) C(20) C(21) 121.8(3) . . . . yes
Pd(1) P(5) C(20) C(25) -57.5(3) . . . . yes
Pd(1) O(1) P(1) O(4) 168.7(1) . . . . yes
Pd(1) O(1) P(1) O(5) 44.8(2) . . . . yes
Pd(1) O(1) P(1) O(9) -64.7(2) . . . . yes
Pd(1) O(2) P(2) O(5) -39.1(2) . . . . yes
Pd(1) O(2) P(2) O(6) -163.2(1) . . . . yes
Pd(1) O(2) P(2) O(7) 70.1(2) . . . . yes
P(1) O(1) Pd(1) P(4) 14.3(8) . . . . yes
P(1) O(1) Pd(1) P(5) 166.7(1) . . . . yes
P(1) O(1) Pd(1) O(2) -26.8(2) . . . . yes
P(1) O(5) P(2) O(2) 61.5(2) . . . . yes
P(1) O(5) P(2) O(6) -169.7(1) . . . . yes
P(1) O(5) P(2) O(7) -52.8(2) . . . . yes
P(1) O(9) P(3) O(3) -66.5(2) . . . . yes
P(1) O(9) P(3) O(7) 46.8(2) . . . . yes
P(1) O(9) P(3) O(8) 159.2(2) . . . . yes
P(2) O(2) Pd(1) P(4) -152.7(1) . . . . yes
P(2) O(2) Pd(1) P(5) 109.0(2) . . . . yes
P(2) O(2) Pd(1) O(1) 23.9(2) . . . . yes
P(2) O(5) P(1) O(1) -64.7(2) . . . . yes
P(2) O(5) P(1) O(4) 167.2(1) . . . . yes
P(2) O(5) P(1) O(9) 50.5(2) . . . . yes
P(2) O(7) P(3) O(3) 64.9(2) . . . . yes
P(2) O(7) P(3) O(8) -160.5(2) . . . . yes
P(2) O(7) P(3) O(9) -48.5(2) . . . . yes
P(3) O(7) P(2) O(2) -60.7(2) . . . . yes
P(3) O(7) P(2) O(5) 52.4(2) . . . . yes
P(3) O(7) P(2) O(6) 168.6(1) . . . . yes
P(3) O(9) P(1) O(1) 65.0(2) . . . . yes
P(3) O(9) P(1) O(4) -164.8(2) . . . . yes
P(3) O(9) P(1) O(5) -48.5(2) . . . . yes
P(4) Pd(1) P(5) C(14) 93.8(1) . . . . yes
P(4) Pd(1) P(5) C(20) -37.5(1) . . . . yes
P(4) Pd(1) P(5) C(26) -152.3(1) . . . . yes
P(4) C(1) C(2) C(3) -179.7(3) . . . . yes
P(4) C(1) C(6) C(5) -179.5(3) . . . . yes
P(4) C(7) C(8) C(9) -178.0(3) . . . . yes
P(4) C(7) C(12) C(11) 177.6(3) . . . . yes
P(5) Pd(1) P(4) C(1) 107.0(1) . . . . yes
P(5) Pd(1) P(4) C(7) -20.7(1) . . . . yes
P(5) Pd(1) P(4) C(13) -137.7(1) . . . . yes
P(5) C(14) C(15) C(16) 173.4(2) . . . . yes
P(5) C(14) C(19) C(18) -174.0(3) . . . . yes
P(5) C(20) C(21) C(22) -179.7(3) . . . . yes
P(5) C(20) C(25) C(24) 180.0(3) . . . . yes
P(6) N(1) P(7) C(45) 22.7(3) . . . . yes
P(6) N(1) P(7) C(51) 140.7(2) . . . . yes
P(6) N(1) P(7) C(57) -99.4(2) . . . . yes
P(6) C(27) C(28) C(29) -178.2(4) . . . . yes
P(6) C(27) C(32) C(31) 179.0(4) . . . . yes
P(6) C(33) C(34) C(35) -177.7(3) . . . . yes
P(6) C(33) C(38) C(37) 177.2(3) . . . . yes
P(6) C(39) C(40) C(41) 174.2(3) . . . . yes
P(6) C(39) C(44) C(43) -174.9(3) . . . . yes
P(7) N(1) P(6) C(27) -105.8(2) . . . . yes
P(7) N(1) P(6) C(33) 137.1(2) . . . . yes
P(7) N(1) P(6) C(39) 16.9(3) . . . . yes
P(7) C(45) C(46) C(47) -176.2(3) . . . . yes
P(7) C(45) C(50) C(49) 176.7(3) . . . . yes
P(7) C(51) C(52) C(53) 179.8(3) . . . . yes
P(7) C(51) C(56) C(55) -179.8(3) . . . . yes
P(7) C(57) C(58) C(59) 176.2(3) . . . . yes
P(7) C(57) C(62) C(61) -175.4(3) . . . . yes
O(1) Pd(1) P(4) C(1) -100.9(7) . . . . yes
O(1) Pd(1) P(4) C(7) 131.5(7) . . . . yes
O(1) Pd(1) P(4) C(13) 14.4(7) . . . . yes
O(1) Pd(1) P(5) C(14) -83.7(1) . . . . yes
O(1) Pd(1) P(5) C(20) 144.9(1) . . . . yes
O(1) Pd(1) P(5) C(26) 30.1(2) . . . . yes
O(2) Pd(1) P(4) C(1) -59.6(1) . . . . yes
O(2) Pd(1) P(4) C(7) 172.8(1) . . . . yes
O(2) Pd(1) P(4) C(13) 55.7(1) . . . . yes
O(2) Pd(1) P(5) C(14) -169.6(3) . . . . yes
O(2) Pd(1) P(5) C(20) 59.0(3) . . . . yes
O(2) Pd(1) P(5) C(26) -55.7(3) . . . . yes
N(1) P(6) C(27) C(28) -178.5(3) . . . . yes
N(1) P(6) C(27) C(32) 2.8(4) . . . . yes
N(1) P(6) C(33) C(34) -154.4(3) . . . . yes
N(1) P(6) C(33) C(38) 28.3(3) . . . . yes
N(1) P(6) C(39) C(40) -103.8(3) . . . . yes
N(1) P(6) C(39) C(44) 69.3(3) . . . . yes
N(1) P(7) C(45) C(46) 61.8(3) . . . . yes
N(1) P(7) C(45) C(50) -114.2(3) . . . . yes
N(1) P(7) C(51) C(52) -161.6(3) . . . . yes
N(1) P(7) C(51) C(56) 17.7(3) . . . . yes
N(1) P(7) C(57) C(58) 4.2(3) . . . . yes
N(1) P(7) C(57) C(62) -178.1(2) . . . . yes
C(1) P(4) C(7) C(8) 177.2(2) . . . . yes
C(1) P(4) C(7) C(12) -1.1(3) . . . . yes
C(1) C(2) C(3) C(4) -0.8(6) . . . . yes
C(1) C(6) C(5) C(4) -0.8(5) . . . . yes
C(2) C(1) P(4) C(7) -64.2(3) . . . . yes
C(2) C(1) P(4) C(13) 45.4(3) . . . . yes
C(2) C(1) C(6) C(5) 1.4(5) . . . . yes
C(2) C(3) C(4) C(5) 1.4(6) . . . . yes
C(3) C(2) C(1) C(6) -0.6(5) . . . . yes
C(3) C(4) C(5) C(6) -0.6(6) . . . . yes
C(6) C(1) P(4) C(7) 116.8(3) . . . . yes
C(6) C(1) P(4) C(13) -133.6(3) . . . . yes
C(7) C(8) C(9) C(10) 0.4(5) . . . . yes
C(7) C(12) C(11) C(10) 0.4(6) . . . . yes
C(8) C(7) P(4) C(13) 65.8(3) . . . . yes
C(8) C(7) C(12) C(11) -0.6(5) . . . . yes
C(8) C(9) C(10) C(11) -0.7(6) . . . . yes
C(9) C(8) C(7) C(12) 0.3(5) . . . . yes
C(9) C(10) C(11) C(12) 0.3(6) . . . . yes
C(12) C(7) P(4) C(13) -112.4(3) . . . . yes
C(14) P(5) C(20) C(21) -11.4(3) . . . . yes
C(14) P(5) C(20) C(25) 169.3(3) . . . . yes
C(14) C(15) C(16) C(17) 0.5(5) . . . . yes
C(14) C(19) C(18) C(17) 0.9(6) . . . . yes
C(15) C(14) P(5) C(20) 141.1(3) . . . . yes
C(15) C(14) P(5) C(26) -110.3(3) . . . . yes
C(15) C(14) C(19) C(18) -1.2(5) . . . . yes
C(15) C(16) C(17) C(18) -0.8(6) . . . . yes
C(16) C(15) C(14) C(19) 0.5(5) . . . . yes
C(16) C(17) C(18) C(19) 0.1(6) . . . . yes
C(19) C(14) P(5) C(20) -46.2(3) . . . . yes
C(19) C(14) P(5) C(26) 62.4(3) . . . . yes
C(20) C(21) C(22) C(23) 0.5(6) . . . . yes
C(20) C(25) C(24) C(23) -0.8(6) . . . . yes
C(21) C(20) P(5) C(26) -120.2(3) . . . . yes
C(21) C(20) C(25) C(24) 0.6(6) . . . . yes
C(21) C(22) C(23) C(24) -0.7(7) . . . . yes
C(22) C(21) C(20) C(25) -0.5(5) . . . . yes
C(22) C(23) C(24) C(25) 0.8(7) . . . . yes
C(25) C(20) P(5) C(26) 60.5(3) . . . . yes
C(27) P(6) C(33) C(34) 86.3(3) . . . . yes
C(27) P(6) C(33) C(38) -91.1(3) . . . . yes
C(27) P(6) C(39) C(40) 20.0(3) . . . . yes
C(27) P(6) C(39) C(44) -167.0(2) . . . . yes
C(27) C(28) C(29) C(30) -0.5(8) . . . . yes
C(27) C(32) C(31) C(30) -1.2(8) . . . . yes
C(28) C(27) P(6) C(33) -60.1(3) . . . . yes
C(28) C(27) P(6) C(39) 55.4(3) . . . . yes
C(28) C(27) C(32) C(31) 0.3(6) . . . . yes
C(28) C(29) C(30) C(31) -0.4(9) . . . . yes
C(29) C(28) C(27) C(32) 0.5(6) . . . . yes
C(29) C(30) C(31) C(32) 1.2(9) . . . . yes
C(32) C(27) P(6) C(33) 121.2(3) . . . . yes
C(32) C(27) P(6) C(39) -123.3(3) . . . . yes
C(33) P(6) C(39) C(40) 135.1(3) . . . . yes
C(33) P(6) C(39) C(44) -51.8(3) . . . . yes
C(33) C(34) C(35) C(36) 0.6(5) . . . . yes
C(33) C(38) C(37) C(36) 0.4(6) . . . . yes
C(34) C(33) P(6) C(39) -29.9(3) . . . . yes
C(34) C(33) C(38) C(37) -0.2(5) . . . . yes
C(34) C(35) C(36) C(37) -0.4(6) . . . . yes
C(35) C(34) C(33) C(38) -0.3(5) . . . . yes
C(35) C(36) C(37) C(38) -0.1(7) . . . . yes
C(38) C(33) P(6) C(39) 152.7(3) . . . . yes
C(39) C(40) C(41) C(42) 0.2(6) . . . . yes
C(39) C(44) C(43) C(42) 0.8(5) . . . . yes
C(40) C(39) C(44) C(43) -1.6(5) . . . . yes
C(40) C(41) C(42) C(43) -1.0(7) . . . . yes
C(41) C(40) C(39) C(44) 1.1(5) . . . . yes
C(41) C(42) C(43) C(44) 0.5(6) . . . . yes
C(45) P(7) C(51) C(52) -37.8(3) . . . . yes
C(45) P(7) C(51) C(56) 141.6(3) . . . . yes
C(45) P(7) C(57) C(58) -122.3(3) . . . . yes
C(45) P(7) C(57) C(62) 55.4(3) . . . . yes
C(45) C(46) C(47) C(48) -0.2(6) . . . . yes
C(45) C(50) C(49) C(48) -1.4(7) . . . . yes
C(46) C(45) P(7) C(51) -57.1(3) . . . . yes
C(46) C(45) P(7) C(57) -174.9(2) . . . . yes
C(46) C(45) C(50) C(49) 0.8(5) . . . . yes
C(46) C(47) C(48) C(49) -0.4(7) . . . . yes
C(47) C(46) C(45) C(50) 0.1(5) . . . . yes
C(47) C(48) C(49) C(50) 1.3(7) . . . . yes
C(50) C(45) P(7) C(51) 126.9(3) . . . . yes
C(50) C(45) P(7) C(57) 9.1(3) . . . . yes
C(51) P(7) C(57) C(58) 122.5(3) . . . . yes
C(51) P(7) C(57) C(62) -59.7(3) . . . . yes
C(51) C(52) C(53) C(54) 0.0(6) . . . . yes
C(51) C(56) C(55) C(54) 0.0(6) . . . . yes
C(52) C(51) P(7) C(57) 78.5(3) . . . . yes
C(52) C(51) C(56) C(55) -0.4(5) . . . . yes
C(52) C(53) C(54) C(55) -0.5(7) . . . . yes
C(53) C(52) C(51) C(56) 0.5(5) . . . . yes
C(53) C(54) C(55) C(56) 0.5(6) . . . . yes
C(56) C(51) P(7) C(57) -102.2(3) . . . . yes
C(57) C(58) C(59) C(60) -0.7(6) . . . . yes
C(57) C(62) C(61) C(60) -0.9(5) . . . . yes
C(58) C(57) C(62) C(61) 2.4(5) . . . . yes
C(58) C(59) C(60) C(61) 2.2(6) . . . . yes
C(59) C(58) C(57) C(62) -1.5(5) . . . . yes
C(59) C(60) C(61) C(62) -1.4(6) . . . . yes
C(59) C(60) C(61) C(62) -1.4(6) . . . . yes
